data_7124537
loop_
_publ_author_name
'Lin, Li-Dan'
'Li, Zhong'
'Liu, Jin-Hua'
'Sun, Yan-Qiong'
'Li, Xin-Xiong'
'Zheng, Shou-Tian'

_publ_section_title
;
 New type composite MOFs based on high-valent Sb(V)-based units and
 cuprous-halide clusters
;
_journal_name_full 'Chemical Communications'
_journal_paper_doi 10.1039/C9CC08443F
_journal_year 2019
_chemical_formula_sum 'C18 H20 Cu2 I2 N2 O6 Sb'
_chemical_formula_weight 862.99
_space_group_crystal_system orthorhombic
_space_group_IT_number 70
_space_group_name_Hall '-F 2uv 2vw'
_space_group_name_H-M_alt 'F d d d :2'
_atom_sites_solution_hydrogens geom
_audit_creation_method SHELXL-2014
_audit_update_record
;
2019-10-28 deposited with the CCDC.	2019-11-21 downloaded from the CCDC.
;
_cell_angle_alpha 90
_cell_angle_beta 90
_cell_angle_gamma 90
_cell_formula_units_Z 32
_cell_length_a 16.995(2)
_cell_length_b 44.439(6)
_cell_length_c 54.864(8)
_cell_measurement_reflns_used 7595
_cell_measurement_temperature 175(2)
_cell_measurement_theta_max 20.50
_cell_measurement_theta_min 2.36
_cell_volume 41436(10)
_computing_structure_refinement 'SHELXL-2014 (Sheldrick, 2014)'
_diffrn_ambient_temperature 175(2)
_diffrn_measured_fraction_theta_full 0.576
_diffrn_measured_fraction_theta_max 0.980
_diffrn_measurement_device_type 'Bruker APEX-II CCD'
_diffrn_measurement_method '\f and \w scans'
_diffrn_radiation_type MoK\a
_diffrn_radiation_wavelength 0.71073
_diffrn_reflns_av_R_equivalents 0.0719
_diffrn_reflns_av_unetI/netI 0.0521
_diffrn_reflns_Laue_measured_fraction_full 0.576
_diffrn_reflns_Laue_measured_fraction_max 0.980
_diffrn_reflns_limit_h_max 17
_diffrn_reflns_limit_h_min -16
_diffrn_reflns_limit_k_max 44
_diffrn_reflns_limit_k_min -44
_diffrn_reflns_limit_l_max 54
_diffrn_reflns_limit_l_min -52
_diffrn_reflns_number 27957
_diffrn_reflns_point_group_measured_fraction_full 0.576
_diffrn_reflns_point_group_measured_fraction_max 0.980
_diffrn_reflns_theta_full 25.242
_diffrn_reflns_theta_max 20.945
_diffrn_reflns_theta_min 1.699
_exptl_absorpt_coefficient_mu 2.540
_exptl_absorpt_correction_T_max 0.7446
_exptl_absorpt_correction_T_min 0.5569
_exptl_absorpt_correction_type none
_exptl_crystal_colour colorless
_exptl_crystal_density_diffrn 1.107
_exptl_crystal_description block
_exptl_crystal_F_000 12960
_exptl_crystal_size_max 0.12
_exptl_crystal_size_mid 0.1
_exptl_crystal_size_min 0.1
_platon_squeeze_details ' ?'
_refine_diff_density_max 1.546
_refine_diff_density_min -1.416
_refine_diff_density_rms 0.178
_refine_ls_extinction_method none
_refine_ls_goodness_of_fit_ref 0.995
_refine_ls_hydrogen_treatment constr
_refine_ls_matrix_type full
_refine_ls_number_parameters 154
_refine_ls_number_reflns 5417
_refine_ls_number_restraints 187
_refine_ls_restrained_S_all 0.990
_refine_ls_R_factor_all 0.1193
_refine_ls_R_factor_gt 0.0983
_refine_ls_shift/su_max 0.000
_refine_ls_shift/su_mean 0.000
_refine_ls_structure_factor_coef Fsqd
_refine_ls_weighting_details 'w=1/[\s^2^(Fo^2^)+(0.2200P)^2^] where P=(Fo^2^+2Fc^2^)/3'
_refine_ls_weighting_scheme calc
_refine_ls_wR_factor_gt 0.2788
_refine_ls_wR_factor_ref 0.2976
_reflns_Friedel_coverage 0.000
_reflns_number_gt 3497
_reflns_number_total 5417
_reflns_threshold_expression 'I > 2\s(I)'
_cod_data_source_file c9cc08443f2.cif
_cod_data_source_block 2
_cod_original_sg_symbol_H-M 'F d d d'
_cod_database_code 7124537
_shelx_space_group_comment
;
The symmetry employed for this shelxl refinement is uniquely defined
by the following loop, which should always be used as a source of
symmetry information in preference to the above space-group names.
They are only intended as comments.
;
_shelxl_version_number 2014-3

loop_
_space_group_symop_operation_xyz
'x, y, z'
'-x+3/4, -y+3/4, z'
'-x+3/4, y, -z+3/4'
'x, -y+3/4, -z+3/4'
'x, y+1/2, z+1/2'
'-x+3/4, -y+5/4, z+1/2'
'-x+3/4, y+1/2, -z+5/4'
'x, -y+5/4, -z+5/4'
'x+1/2, y, z+1/2'
'-x+5/4, -y+3/4, z+1/2'
'-x+5/4, y, -z+5/4'
'x+1/2, -y+3/4, -z+5/4'
'x+1/2, y+1/2, z'
'-x+5/4, -y+5/4, z'
'-x+5/4, y+1/2, -z+3/4'
'x+1/2, -y+5/4, -z+3/4'
'-x, -y, -z'
'x-3/4, y-3/4, -z'
'x-3/4, -y, z-3/4'
'-x, y-3/4, z-3/4'
'-x, -y+1/2, -z+1/2'
'x-3/4, y-1/4, -z+1/2'
'x-3/4, -y+1/2, z-1/4'
'-x, y-1/4, z-1/4'
'-x+1/2, -y, -z+1/2'
'x-1/4, y-3/4, -z+1/2'
'x-1/4, -y, z-1/4'
'-x+1/2, y-3/4, z-1/4'
'-x+1/2, -y+1/2, -z'
'x-1/4, y-1/4, -z'
'x-1/4, -y+1/2, z-3/4'
'-x+1/2, y-1/4, z-3/4'

loop_
_atom_site_label
_atom_site_type_symbol
_atom_site_fract_x
_atom_site_fract_y
_atom_site_fract_z
_atom_site_U_iso_or_equiv
_atom_site_adp_type
_atom_site_occupancy
_atom_site_site_symmetry_order
_atom_site_calc_flag
_atom_site_refinement_flags_posn
_atom_site_refinement_flags_adp
_atom_site_refinement_flags_occupancy
_atom_site_disorder_assembly
_atom_site_disorder_group
Sb1 Sb 1.0396(5) 0.0176(2) -0.2565(2) 0.0869(19) Uani 0.632(19) 1 d D . P A 1
Sb1A Sb 1.0337(9) 0.0091(4) -0.2502(3) 0.0869(19) Uani 0.368(19) 1 d . . P A 2
I1 I 0.7396(3) 0.1018(2) -0.10023(11) 0.0836(15) Uani 0.677(16) 1 d . . P B 1
I1A I 0.7445(6) 0.0904(3) -0.10489(19) 0.0836(15) Uani 0.323(16) 1 d . . P B 2
I2 I 0.68790(7) 0.17016(3) -0.15817(2) 0.0930(6) Uani 1 1 d . . . . .
Cu1 Cu 0.69622(11) 0.11319(5) -0.14666(4) 0.0831(7) Uani 1 1 d . U . . .
Cu2 Cu 0.6539(13) 0.1598(6) -0.1164(4) 0.083(3) Uani 0.31(3) 1 d . . P B 1
Cu2A Cu 0.6599(5) 0.1484(4) -0.1114(2) 0.083(3) Uani 0.69(3) 1 d . . P B 2
C1 C 0.8547(17) 0.0929(7) -0.2062(5) 0.1600(19) Uani 1 1 d . U . . .
H1A H 0.8763 0.1027 -0.2196 0.192 Uiso 1 1 calc R U . . .
C2 C 0.7988(17) 0.1099(7) -0.1912(6) 0.1600(19) Uani 1 1 d . U . . .
H2A H 0.7815 0.1292 -0.1951 0.192 Uiso 1 1 calc R U . . .
C3 C 0.876(2) 0.0660(8) -0.2024(6) 0.181(6) Uani 1 1 d . U . . .
C4 C 0.9365(11) 0.0517(4) -0.2240(3) 0.1600(19) Uani 1 1 d D U . . .
C5 C 0.8490(17) 0.0498(7) -0.1804(6) 0.1600(19) Uani 1 1 d . U . . .
H5A H 0.8635 0.0301 -0.1770 0.192 Uiso 1 1 calc R U . . .
C6 C 0.7985(17) 0.0671(7) -0.1649(6) 0.1600(19) Uani 1 1 d . U . . .
H6A H 0.7822 0.0588 -0.1502 0.192 Uiso 1 1 calc R U . . .
C7 C 0.8902(11) 0.0248(4) -0.2327(4) 0.1600(19) Uani 1 1 d D U . . .
H7A H 0.8780 0.0120 -0.2189 0.192 Uiso 1 1 calc R U . . .
H7B H 0.8411 0.0315 -0.2398 0.192 Uiso 1 1 calc R U . . .
C9 C 0.8593(11) 0.2289(4) -0.0373(3) 0.1600(19) Uani 1 1 d D U . . .
C10 C 0.7246(18) 0.2166(7) -0.0570(5) 0.1600(19) Uani 1 1 d . U . . .
H10A H 0.6989 0.2292 -0.0461 0.192 Uiso 1 1 calc R U . . .
C11 C 0.8053(19) 0.2137(7) -0.0582(6) 0.1600(19) Uani 1 1 d . U . . .
C12 C 0.8396(18) 0.1967(7) -0.0757(5) 0.1600(19) Uani 1 1 d . U . . .
H12A H 0.8935 0.1985 -0.0782 0.192 Uiso 1 1 calc R U . . .
C13 C 0.9580(13) 0.0720(4) -0.2453(3) 0.1600(19) Uani 1 1 d D U . . .
H13A H 0.9098 0.0775 -0.2536 0.192 Uiso 1 1 calc R U . . .
H13B H 0.9806 0.0903 -0.2387 0.192 Uiso 1 1 calc R U . . .
C14 C 0.6857(18) 0.1985(7) -0.0742(5) 0.1600(19) Uani 1 1 d . U . . .
H14A H 0.6312 0.2005 -0.0738 0.192 Uiso 1 1 calc R U . . .
C15 C 1.0089(11) 0.0431(5) -0.2099(4) 0.1600(19) Uani 1 1 d D U . . .
H15A H 1.0333 0.0612 -0.2035 0.192 Uiso 1 1 calc R U . . .
H15B H 0.9936 0.0306 -0.1962 0.192 Uiso 1 1 calc R U . . .
C16 C 0.8919(14) 0.2554(4) -0.0511(3) 0.1600(19) Uani 1 1 d D U . . .
H16A H 0.9318 0.2486 -0.0625 0.192 Uiso 1 1 calc R U . . .
H16B H 0.8502 0.2650 -0.0604 0.192 Uiso 1 1 calc R U . . .
C17 C 0.7989(18) 0.1771(7) -0.0899(5) 0.1600(19) Uani 1 1 d . U . . .
H17A H 0.8258 0.1626 -0.0988 0.192 Uiso 1 1 calc R U . . .
C18 C 0.8066(12) 0.2393(6) -0.0166(4) 0.181(6) Uani 1 1 d D U . . .
H18A H 0.7732 0.2555 -0.0224 0.217 Uiso 1 1 calc R U . . .
H18B H 0.7728 0.2228 -0.0118 0.217 Uiso 1 1 calc R U . . .
C19 C 0.9244(12) 0.2090(5) -0.0277(5) 0.181(6) Uani 1 1 d D U . . .
H19A H 0.9013 0.1933 -0.0177 0.217 Uiso 1 1 calc R U . . .
H19B H 0.9502 0.1993 -0.0414 0.217 Uiso 1 1 calc R U . . .
N1 N 0.7743(15) 0.0945(6) -0.1706(5) 0.1600(19) Uani 1 1 d . U . . .
N2 N 0.7116(15) 0.1786(6) -0.0912(4) 0.1600(19) Uani 1 1 d . U . . .
O2 O 1.0091(10) 0.0608(2) -0.2623(3) 0.1600(19) Uani 1 1 d D U . . .
O3 O 0.9785(10) 0.2234(3) -0.0145(3) 0.1600(19) Uani 1 1 d D U . . .
O5 O 0.9231(10) 0.2752(3) -0.0357(3) 0.1600(19) Uani 1 1 d D U . . .
O6 O 0.9307(9) 0.0092(3) -0.2491(3) 0.1600(19) Uani 1 1 d D U . . .
O7 O 1.0603(9) 0.0285(4) -0.2231(3) 0.1600(19) Uani 1 1 d D U . . .
O9 O 0.8458(11) 0.2489(5) 0.0028(4) 0.229(9) Uani 1 1 d D U . . .

loop_
_atom_site_aniso_label
_atom_site_aniso_U_11
_atom_site_aniso_U_22
_atom_site_aniso_U_33
_atom_site_aniso_U_23
_atom_site_aniso_U_13
_atom_site_aniso_U_12
Sb1 0.0575(15) 0.107(4) 0.096(4) -0.045(3) 0.009(2) -0.016(2)
Sb1A 0.0575(15) 0.107(4) 0.096(4) -0.045(3) 0.009(2) -0.016(2)
I1 0.0487(10) 0.150(4) 0.0526(19) -0.011(2) -0.0078(11) 0.0047(19)
I1A 0.0487(10) 0.150(4) 0.0526(19) -0.011(2) -0.0078(11) 0.0047(19)
I2 0.0663(8) 0.1183(10) 0.0944(10) -0.0080(7) 0.0253(6) -0.0226(6)
Cu1 0.0555(12) 0.1266(18) 0.0672(13) -0.0145(11) 0.0099(9) -0.0015(11)
Cu2 0.0525(19) 0.139(9) 0.059(4) -0.015(4) 0.004(2) -0.017(4)
Cu2A 0.0525(19) 0.139(9) 0.059(4) -0.015(4) 0.004(2) -0.017(4)
C1 0.157(3) 0.165(3) 0.159(3) -0.0163(18) 0.0018(18) -0.0004(19)
C2 0.157(3) 0.165(3) 0.159(3) -0.0163(18) 0.0018(18) -0.0004(19)
C3 0.177(8) 0.184(8) 0.183(8) -0.010(6) 0.011(6) 0.000(6)
C4 0.157(3) 0.165(3) 0.159(3) -0.0163(18) 0.0018(18) -0.0004(19)
C5 0.157(3) 0.165(3) 0.159(3) -0.0163(18) 0.0018(18) -0.0004(19)
C6 0.157(3) 0.165(3) 0.159(3) -0.0163(18) 0.0018(18) -0.0004(19)
C7 0.157(3) 0.165(3) 0.159(3) -0.0163(18) 0.0018(18) -0.0004(19)
C9 0.157(3) 0.165(3) 0.159(3) -0.0163(18) 0.0018(18) -0.0004(19)
C10 0.157(3) 0.165(3) 0.159(3) -0.0163(18) 0.0018(18) -0.0004(19)
C11 0.157(3) 0.165(3) 0.159(3) -0.0163(18) 0.0018(18) -0.0004(19)
C12 0.157(3) 0.165(3) 0.159(3) -0.0163(18) 0.0018(18) -0.0004(19)
C13 0.157(3) 0.165(3) 0.159(3) -0.0163(18) 0.0018(18) -0.0004(19)
C14 0.157(3) 0.165(3) 0.159(3) -0.0163(18) 0.0018(18) -0.0004(19)
C15 0.157(3) 0.165(3) 0.159(3) -0.0163(18) 0.0018(18) -0.0004(19)
C16 0.157(3) 0.165(3) 0.159(3) -0.0163(18) 0.0018(18) -0.0004(19)
C17 0.157(3) 0.165(3) 0.159(3) -0.0163(18) 0.0018(18) -0.0004(19)
C18 0.177(8) 0.184(8) 0.183(8) -0.010(6) 0.011(6) 0.000(6)
C19 0.177(8) 0.184(8) 0.183(8) -0.010(6) 0.011(6) 0.000(6)
N1 0.157(3) 0.165(3) 0.159(3) -0.0163(18) 0.0018(18) -0.0004(19)
N2 0.157(3) 0.165(3) 0.159(3) -0.0163(18) 0.0018(18) -0.0004(19)
O2 0.157(3) 0.165(3) 0.159(3) -0.0163(18) 0.0018(18) -0.0004(19)
O3 0.157(3) 0.165(3) 0.159(3) -0.0163(18) 0.0018(18) -0.0004(19)
O5 0.157(3) 0.165(3) 0.159(3) -0.0163(18) 0.0018(18) -0.0004(19)
O6 0.157(3) 0.165(3) 0.159(3) -0.0163(18) 0.0018(18) -0.0004(19)
O7 0.157(3) 0.165(3) 0.159(3) -0.0163(18) 0.0018(18) -0.0004(19)
O9 0.219(12) 0.249(13) 0.219(11) -0.020(9) -0.010(8) -0.007(9)

loop_
_atom_type_symbol
_atom_type_description
_atom_type_scat_dispersion_real
_atom_type_scat_dispersion_imag
_atom_type_scat_source
C C 0.0033 0.0016 'International Tables Vol C Tables 4.2.6.8 and 6.1.1.4'
H H 0.0000 0.0000 'International Tables Vol C Tables 4.2.6.8 and 6.1.1.4'
N N 0.0061 0.0033 'International Tables Vol C Tables 4.2.6.8 and 6.1.1.4'
O O 0.0106 0.0060 'International Tables Vol C Tables 4.2.6.8 and 6.1.1.4'
Cu Cu 0.3201 1.2651 'International Tables Vol C Tables 4.2.6.8 and 6.1.1.4'
Sb Sb -0.5866 1.5461 'International Tables Vol C Tables 4.2.6.8 and 6.1.1.4'
I I -0.4742 1.8119 'International Tables Vol C Tables 4.2.6.8 and 6.1.1.4'

loop_
_geom_angle_atom_site_label_1
_geom_angle_atom_site_label_2
_geom_angle_atom_site_label_3
_geom_angle
_geom_angle_site_symmetry_1
_geom_angle_site_symmetry_3
O5 Sb1 O7 138.9(9) 24_755 .
O5 Sb1 O6 125.2(9) 24_755 .
O7 Sb1 O6 91.3(7) . .
O5 Sb1 O2 76.5(9) 24_755 .
O7 Sb1 O2 87.6(6) . .
O6 Sb1 O2 88.3(6) . .
O5 Sb1 O9 87.9(7) 24_755 24_755
O7 Sb1 O9 73.2(8) . 24_755
O6 Sb1 O9 137.2(10) . 24_755
O2 Sb1 O9 129.2(9) . 24_755
O5 Sb1 O3 92.4(7) 24_755 24_755
O7 Sb1 O3 118.4(9) . 24_755
O6 Sb1 O3 73.4(8) . 24_755
O2 Sb1 O3 147.8(8) . 24_755
O9 Sb1 O3 79.5(6) 24_755 24_755
O6 Sb1A O7 102.9(10) . .
O6 Sb1A O3 84.4(10) . 24_755
O7 Sb1A O3 146.1(12) . 24_755
O6 Sb1A O9 166.0(12) . 24_755
O7 Sb1A O9 78.0(10) . 24_755
O3 Sb1A O9 87.4(10) 24_755 24_755
O6 Sb1A O5 111.4(11) . 24_755
O7 Sb1A O5 119.9(10) . 24_755
O3 Sb1A O5 86.4(8) 24_755 24_755
O9 Sb1A O5 79.3(7) 24_755 24_755
O6 Sb1A O2 80.5(8) . .
O7 Sb1A O2 79.3(7) . .
O3 Sb1A O2 134.5(11) 24_755 .
O9 Sb1A O2 113.2(9) 24_755 .
O5 Sb1A O2 60.6(7) 24_755 .
Cu2 I1 Cu1 57.9(5) 14_545 .
Cu2 I1 Cu2 68.4(9) 14_545 .
Cu1 I1 Cu2 56.3(4) . .
Cu1 I1A Cu2A 60.7(3) . 14_545
Cu1 I1A Cu2A 53.9(3) . .
Cu2A I1A Cu2A 49.7(6) 14_545 .
Cu2 I2 Cu1 66.3(6) . .
Cu1 I2 Cu2A 56.6(3) . .
Cu2 I2 Cu1 59.2(5) . 14_545
Cu1 I2 Cu1 58.34(8) . 14_545
Cu2A I2 Cu1 57.80(18) . 14_545
N1 Cu1 Cu2A 152.8(7) . .
N1 Cu1 Cu2 132.7(9) . 14_545
N1 Cu1 I2 105.9(8) . .
Cu2A Cu1 I2 65.0(5) . .
Cu2 Cu1 I2 120.1(6) 14_545 .
N1 Cu1 I1A 101.5(8) . .
Cu2A Cu1 I1A 69.7(5) . .
I2 Cu1 I1A 126.8(3) . .
N1 Cu1 Cu1 139.3(7) . 14_545
Cu2A Cu1 Cu1 62.4(3) . 14_545
Cu2 Cu1 Cu1 63.5(5) 14_545 14_545
I2 Cu1 Cu1 64.20(9) . 14_545
I1A Cu1 Cu1 116.0(2) . 14_545
N1 Cu1 Cu2A 144.9(9) . 14_545
Cu2A Cu1 Cu2A 54.1(8) . 14_545
I2 Cu1 Cu2A 108.8(4) . 14_545
I1A Cu1 Cu2A 60.7(3) . 14_545
Cu1 Cu1 Cu2A 57.4(3) 14_545 14_545
N1 Cu1 I1 110.6(8) . .
Cu2 Cu1 I1 60.0(5) 14_545 .
I2 Cu1 I1 115.1(2) . .
Cu1 Cu1 I1 108.96(15) 14_545 .
N1 Cu1 Cu2 149.8(8) . .
Cu2 Cu1 Cu2 74.8(10) 14_545 .
I2 Cu1 Cu2 53.3(5) . .
Cu1 Cu1 Cu2 57.4(5) 14_545 .
I1 Cu1 Cu2 69.0(5) . .
N1 Cu1 I2 99.7(7) . 14_545
Cu2A Cu1 I2 107.4(2) . 14_545
Cu2 Cu1 I2 53.1(5) 14_545 14_545
I2 Cu1 I2 114.55(8) . 14_545
I1A Cu1 I2 104.3(3) . 14_545
Cu1 Cu1 I2 57.46(8) 14_545 14_545
Cu2A Cu1 I2 60.9(3) 14_545 14_545
I1 Cu1 I2 109.69(15) . 14_545
Cu2 Cu1 I2 108.8(4) . 14_545
N2 Cu2 I2 119.1(13) . .
N2 Cu2 Cu1 170.2(14) . 14_545
I2 Cu2 Cu1 67.8(6) . 14_545
N2 Cu2 I1 108.7(12) . 14_545
I2 Cu2 I1 125.2(9) . 14_545
Cu1 Cu2 I1 62.1(5) 14_545 14_545
N2 Cu2 Cu1 129.7(13) . .
I2 Cu2 Cu1 60.4(5) . .
Cu1 Cu2 Cu1 59.1(5) 14_545 .
I1 Cu2 Cu1 107.2(8) 14_545 .
N2 Cu2 I1 85.1(11) . .
I2 Cu2 I1 108.6(8) . .
Cu1 Cu2 I1 99.5(8) 14_545 .
I1 Cu2 I1 100.1(8) 14_545 .
Cu1 Cu2 I1 54.7(5) . .
N2 Cu2A Cu2A 145.2(9) . 14_545
N2 Cu2A Cu1 137.8(8) . .
Cu2A Cu2A Cu1 65.7(6) 14_545 .
N2 Cu2A Cu1 147.2(13) . 14_545
Cu2A Cu2A Cu1 60.1(3) 14_545 14_545
Cu1 Cu2A Cu1 60.2(2) . 14_545
N2 Cu2A I1A 103.6(9) . 14_545
Cu2A Cu2A I1A 71.2(5) 14_545 14_545
Cu1 Cu2A I1A 116.6(4) . 14_545
Cu1 Cu2A I1A 58.6(3) 14_545 14_545
N2 Cu2A I2 102.0(10) . .
Cu2A Cu2A I2 112.8(2) 14_545 .
Cu1 Cu2A I2 58.4(2) . .
Cu1 Cu2A I2 61.3(3) 14_545 .
I1A Cu2A I2 103.0(6) 14_545 .
N2 Cu2A I1A 108.1(10) . .
Cu2A Cu2A I1A 59.1(8) 14_545 .
Cu1 Cu2A I1A 56.3(4) . .
Cu1 Cu2A I1A 104.2(5) 14_545 .
I1A Cu2A I1A 128.0(7) 14_545 .
I2 Cu2A I1A 109.3(4) . .
C3 C1 C2 126(3) . .
N1 C2 C1 113(3) . .
C1 C3 C5 120(3) . .
C1 C3 C4 114(3) . .
C5 C3 C4 125(3) . .
C7 C4 C15 112.8(10) . .
C7 C4 C13 110.8(9) . .
C15 C4 C13 110.4(9) . .
C7 C4 C3 101.7(17) . .
C15 C4 C3 103.3(16) . .
C13 C4 C3 117.4(18) . .
C3 C5 C6 114(3) . .
N1 C6 C5 123(3) . .
O6 C7 C4 110.9(14) . .
C16 C9 C19 111.3(9) . .
C16 C9 C18 110.9(9) . .
C19 C9 C18 110.5(9) . .
C16 C9 C11 100.3(17) . .
C19 C9 C11 114.6(17) . .
C18 C9 C11 108.9(18) . .
C11 C10 C14 112(3) . .
C10 C11 C12 121(3) . .
C10 C11 C9 119(3) . .
C12 C11 C9 120(3) . .
C17 C12 C11 123(3) . .
O2 C13 C4 117.5(15) . .
N2 C14 C10 133(3) . .
O7 C15 C4 112.8(15) . .
O5 C16 C9 109.9(15) . .
C12 C17 N2 121(3) . .
O9 C18 C9 113.7(16) . .
O3 C19 C9 114.3(15) . .
C2 N1 C6 124(3) . .
C2 N1 Cu1 121(2) . .
C6 N1 Cu1 115(2) . .
C14 N2 C17 109(3) . .
C14 N2 Cu2 128(2) . .
C17 N2 Cu2 122(2) . .
C14 N2 Cu2A 134(2) . .
C17 N2 Cu2A 116.5(19) . .
C13 O2 Sb1 113.6(12) . .
C13 O2 Sb1A 105.4(11) . .
C19 O3 Sb1A 125.9(14) . 20_766
C19 O3 Sb1 118.5(13) . 20_766
C16 O5 Sb1 126.8(14) . 20_766
C16 O5 Sb1A 118.9(13) . 20_766
C7 O6 Sb1A 122.9(14) . .
C7 O6 Sb1 122.6(12) . .
C15 O7 Sb1A 122.3(14) . .
C15 O7 Sb1 122.0(12) . .
C18 O9 Sb1A 119.7(14) . 20_766
C18 O9 Sb1 112.6(14) . 20_766

loop_
_geom_bond_atom_site_label_1
_geom_bond_atom_site_label_2
_geom_bond_distance
_geom_bond_site_symmetry_2
Sb1 O5 1.75(2) 24_755
Sb1 O7 1.926(17) .
Sb1 O6 1.932(18) .
Sb1 O2 2.014(9) .
Sb1 O9 2.18(2) 24_755
Sb1 O3 2.037(18) 24_755
Sb1A O6 1.75(2) .
Sb1A O7 1.78(2) .
Sb1A O3 1.78(2) 24_755
Sb1A O9 2.11(3) 24_755
Sb1A O5 2.198(19) 24_755
Sb1A O2 2.428(19) .
I1 Cu2 2.64(2) 14_545
I1 Cu1 2.699(5) .
I1 Cu2 3.09(3) .
I1A Cu1 2.637(11) .
I1A Cu2A 2.696(14) 14_545
I1A Cu2A 2.97(2) .
I2 Cu2 2.41(2) .
I2 Cu1 2.614(3) .
I2 Cu2A 2.782(16) .
I2 Cu1 2.791(2) 14_545
Cu1 N1 2.04(2) .
Cu1 Cu2A 2.562(10) .
Cu1 Cu2 2.59(2) 14_545
Cu1 Cu1 2.639(4) 14_545
Cu1 Cu2A 2.693(10) 14_545
Cu1 Cu2 2.75(2) .
Cu1 I2 2.791(2) 14_545
Cu2 N2 1.89(3) .
Cu2 Cu1 2.59(2) 14_545
Cu2 I1 2.64(2) 14_545
Cu2A N2 1.95(3) .
Cu2A Cu2A 2.39(3) 14_545
Cu2A Cu1 2.693(10) 14_545
Cu2A I1A 2.696(14) 14_545
C1 C3 1.27(4) .
C1 C2 1.47(4) .
C2 N1 1.39(3) .
C3 C5 1.48(4) .
C3 C4 1.69(4) .
C4 C7 1.505(9) .
C4 C15 1.504(9) .
C4 C13 1.518(10) .
C5 C6 1.43(3) .
C6 N1 1.32(3) .
C7 O6 1.327(10) .
C9 C16 1.508(9) .
C9 C19 1.513(10) .
C9 C18 1.517(10) .
C9 C11 1.62(3) .
C10 C11 1.38(3) .
C10 C14 1.40(3) .
C11 C12 1.36(3) .
C12 C17 1.36(3) .
C13 O2 1.368(10) .
C14 N2 1.36(3) .
C15 O7 1.306(10) .
C16 O5 1.331(10) .
C17 N2 1.49(3) .
C18 O9 1.324(10) .
C19 O3 1.333(10) .
O3 Sb1A 1.78(2) 20_766
O3 Sb1 2.037(18) 20_766
O5 Sb1 1.75(2) 20_766
O5 Sb1A 2.198(19) 20_766
O9 Sb1A 2.11(3) 20_766
O9 Sb1 2.18(2) 20_766

loop_
_platon_squeeze_void_nr
_platon_squeeze_void_average_x
_platon_squeeze_void_average_y
_platon_squeeze_void_average_z
_platon_squeeze_void_volume
_platon_squeeze_void_count_electrons
1 0.995 -0.001 0.007 25594.5 -673.5
